data_4084398
loop_
_publ_author_name
'Mutoh, Yuichiro'
'Sakigawara, Masahiro'
'Niiyama, Ippei'
'Saito, Shinichi'
'Ishii, Youichi'

_publ_section_title
;
 Synthesis of Rhodium--Primary Thioamide Complexes and Their
 Desulfurization Leading to Rhodium Sulfido Cubane-Type Clusters and
 Nitriles
;
_journal_issue 19
_journal_name_full Organometallics
_journal_page_first 5414
_journal_paper_doi 10.1021/om500714c
_journal_volume 33
_journal_year 2014
_chemical_formula_sum 'C82 H85 B F24 N Rh4 S4'
_chemical_formula_weight 2091.20
_chemical_name_systematic
;
 ?
;
_space_group_crystal_system monoclinic
_space_group_IT_number 15
_space_group_name_Hall '-C 2yc'
_space_group_name_H-M_alt 'C 1 2/c 1'
_symmetry_space_group_name_Hall '-C 2yc'
_symmetry_space_group_name_H-M 'C 1 2/c 1'
_atom_sites_solution_hydrogens geom
_audit_creation_method SHELXL-2014
_cell_angle_alpha 90
_cell_angle_beta 92.169(5)
_cell_angle_gamma 90
_cell_formula_units_Z 8
_cell_length_a 42.880(11)
_cell_length_b 12.827(3)
_cell_length_c 30.653(7)
_cell_measurement_temperature 123(2)
_cell_volume 16848(7)
_computing_structure_refinement 'SHELXL-2014 (Sheldrick, 2014)'
_diffrn_ambient_temperature 123(2)
_diffrn_measured_fraction_theta_full 0.989
_diffrn_measured_fraction_theta_max 0.989
_diffrn_radiation_type MoK\a
_diffrn_radiation_wavelength 0.7107
_diffrn_reflns_av_R_equivalents 0.1427
_diffrn_reflns_av_unetI/netI 0.1795
_diffrn_reflns_Laue_measured_fraction_full 0.989
_diffrn_reflns_Laue_measured_fraction_max 0.989
_diffrn_reflns_limit_h_max 39
_diffrn_reflns_limit_h_min -55
_diffrn_reflns_limit_k_max 15
_diffrn_reflns_limit_k_min -16
_diffrn_reflns_limit_l_max 36
_diffrn_reflns_limit_l_min -39
_diffrn_reflns_number 62089
_diffrn_reflns_point_group_measured_fraction_full 0.989
_diffrn_reflns_point_group_measured_fraction_max 0.989
_diffrn_reflns_theta_full 25.241
_diffrn_reflns_theta_max 27.483
_diffrn_reflns_theta_min 3.101
_exptl_absorpt_coefficient_mu 0.966
_exptl_absorpt_correction_T_max 1.0000
_exptl_absorpt_correction_T_min 0.5794
_exptl_absorpt_correction_type multi-scan
_exptl_absorpt_process_details 'REQUAB Jacobsen'
_exptl_crystal_density_diffrn 1.649
_exptl_crystal_F_000 8392
_exptl_crystal_size_max 0.400
_exptl_crystal_size_mid 0.250
_exptl_crystal_size_min 0.150
_refine_diff_density_max 0.865
_refine_diff_density_min -1.041
_refine_diff_density_rms 0.190
_refine_ls_extinction_method none
_refine_ls_goodness_of_fit_ref 1.240
_refine_ls_hydrogen_treatment constr
_refine_ls_matrix_type full
_refine_ls_number_parameters 1088
_refine_ls_number_reflns 19096
_refine_ls_number_restraints 0
_refine_ls_restrained_S_all 1.240
_refine_ls_R_factor_all 0.2131
_refine_ls_R_factor_gt 0.1562
_refine_ls_shift/su_max 0.000
_refine_ls_shift/su_mean 0.000
_refine_ls_structure_factor_coef Fsqd
_refine_ls_weighting_details 'w=1/[\s^2^(Fo^2^)+(0.0347P)^2^+482.5843P] where P=(Fo^2^+2Fc^2^)/3'
_refine_ls_weighting_scheme calc
_refine_ls_wR_factor_gt 0.2380
_refine_ls_wR_factor_ref 0.2640
_reflns_Friedel_coverage 0.000
_reflns_number_gt 12732
_reflns_number_total 19096
_reflns_threshold_expression 'I > 2\s(I)'
_cod_data_source_file om500714c_si_002.cif
_cod_data_source_block 6BArF
_cod_depositor_comments
;
The following automatic conversions were performed:

'_exptl_absorpt_correction_type' value 'Multi-scan' changed to
'multi-scan' according to
/home/saulius/struct/COD-crude-data--automatic-downloads/rss-feeds/ACS/lib/dictionaries/cif_core.dic
dictionary named 'cif_core.dic' version 2.4.2 from 2011-04-26.

Automatic conversion script
Id: cif_fix_values 2281 2013-09-26 08:29:07Z andrius 

 Adding full bibliography for 4084388--4084398.cif.
;
_cod_database_code 4084398
_shelx_space_group_comment
;
The symmetry employed for this shelxl refinement is uniquely defined
by the following loop, which should always be used as a source of
symmetry information in preference to the above space-group names.
They are only intended as comments.
;
_shelx_estimated_absorpt_t_min 0.699
_shelx_estimated_absorpt_t_max 0.869
_shelxl_version_number 2014-3

loop_
_space_group_symop_operation_xyz
'x, y, z'
'-x, y, -z+1/2'
'x+1/2, y+1/2, z'
'-x+1/2, y+1/2, -z+1/2'
'-x, -y, -z'
'x, -y, z-1/2'
'-x+1/2, -y+1/2, -z'
'x+1/2, -y+1/2, z-1/2'

loop_
_atom_site_label
_atom_site_type_symbol
_atom_site_fract_x
_atom_site_fract_y
_atom_site_fract_z
_atom_site_U_iso_or_equiv
_atom_site_adp_type
_atom_site_occupancy
_atom_site_site_symmetry_order
_atom_site_calc_flag
_atom_site_refinement_flags_posn
_atom_site_refinement_flags_adp
_atom_site_refinement_flags_occupancy
_atom_site_disorder_assembly
_atom_site_disorder_group
Rh1 Rh 0.09364(3) -0.12849(8) 0.42723(3) 0.0283(3) Uani 1 1 d . . . . .
Rh2 Rh 0.07278(2) 0.00854(8) 0.32843(3) 0.0266(2) Uani 1 1 d . . . . .
Rh3 Rh 0.14692(2) -0.17526(8) 0.34321(3) 0.0259(2) Uani 1 1 d . . . . .
Rh4 Rh 0.14867(3) 0.06563(7) 0.40366(3) 0.0266(3) Uani 1 1 d . . . . .
S1 S 0.09320(8) -0.1558(2) 0.35060(11) 0.0273(7) Uani 1 1 d . . . . .
S2 S 0.09415(8) 0.0440(2) 0.39952(11) 0.0280(7) Uani 1 1 d . . . . .
S3 S 0.14738(8) -0.1164(2) 0.41720(11) 0.0281(7) Uani 1 1 d . . . . .
S4 S 0.16165(7) 0.0003(2) 0.33531(10) 0.0256(7) Uani 1 1 d . . . . .
N1 N 0.1090(2) 0.0628(8) 0.2943(3) 0.029(3) Uani 1 1 d . . . . .
H1 H 0.1018 0.1021 0.2726 0.034 Uiso 1 1 calc R U . . .
C1 C 0.1388(3) 0.0593(9) 0.2935(4) 0.024(3) Uani 1 1 d . . . . .
C2 C 0.1567(3) 0.1039(9) 0.2562(4) 0.022(3) Uani 1 1 d . . . . .
C3 C 0.1882(4) 0.1200(12) 0.2588(5) 0.049(4) Uani 1 1 d . . . . .
H3 H 0.1996 0.1022 0.2849 0.059 Uiso 1 1 calc R U . . .
C4 C 0.2038(4) 0.1616(13) 0.2244(5) 0.055(5) Uani 1 1 d . . . . .
H4 H 0.2258 0.1698 0.2269 0.066 Uiso 1 1 calc R U . . .
C5 C 0.1885(4) 0.1908(11) 0.1875(5) 0.040(4) Uani 1 1 d . . . . .
H5 H 0.1994 0.2220 0.1645 0.048 Uiso 1 1 calc R U . . .
C6 C 0.1566(3) 0.1750(11) 0.1832(5) 0.035(3) Uani 1 1 d . . . . .
H6 H 0.1456 0.1922 0.1567 0.042 Uiso 1 1 calc R U . . .
C7 C 0.1409(3) 0.1338(10) 0.2179(4) 0.031(3) Uani 1 1 d . . . . .
H7 H 0.1189 0.1258 0.2154 0.037 Uiso 1 1 calc R U . . .
C8 C 0.0713(3) -0.1104(12) 0.4911(5) 0.040(4) Uani 1 1 d . . . . .
C9 C 0.0993(3) -0.1686(12) 0.4978(4) 0.036(3) Uani 1 1 d . . . . .
C10 C 0.0970(3) -0.2623(10) 0.4731(5) 0.034(3) Uani 1 1 d . . . . .
C11 C 0.0664(4) -0.2654(11) 0.4526(5) 0.037(3) Uani 1 1 d . . . . .
C12 C 0.0505(3) -0.1711(12) 0.4647(4) 0.038(4) Uani 1 1 d . . . . .
C13 C 0.0624(4) -0.0121(11) 0.5130(5) 0.049(4) Uani 1 1 d . . . . .
H13 H 0.0571 0.0410 0.4909 0.073 Uiso 1 1 calc R U . . .
H13A H 0.0799 0.0123 0.5318 0.073 Uiso 1 1 calc R U . . .
H13B H 0.0443 -0.0248 0.5308 0.073 Uiso 1 1 calc R U . . .
C14 C 0.1267(3) -0.1389(13) 0.5263(5) 0.048(4) Uani 1 1 d . . . . .
H14 H 0.1459 -0.1475 0.5101 0.072 Uiso 1 1 calc R U . . .
H14A H 0.1277 -0.1836 0.5522 0.072 Uiso 1 1 calc R U . . .
H14B H 0.1247 -0.0660 0.5352 0.072 Uiso 1 1 calc R U . . .
C15 C 0.1204(4) -0.3464(12) 0.4744(5) 0.046(4) Uani 1 1 d . . . . .
H15 H 0.1409 -0.3175 0.4683 0.069 Uiso 1 1 calc R U . . .
H15A H 0.1146 -0.3991 0.4524 0.069 Uiso 1 1 calc R U . . .
H15B H 0.1212 -0.3786 0.5034 0.069 Uiso 1 1 calc R U . . .
C16 C 0.0526(4) -0.3531(11) 0.4266(5) 0.055(5) Uani 1 1 d . . . . .
H16 H 0.0500 -0.3320 0.3960 0.083 Uiso 1 1 calc R U . . .
H16A H 0.0323 -0.3715 0.4379 0.083 Uiso 1 1 calc R U . . .
H16B H 0.0665 -0.4137 0.4288 0.083 Uiso 1 1 calc R U . . .
C17 C 0.0151(4) -0.1532(13) 0.4612(5) 0.052(4) Uani 1 1 d . . . . .
H17 H 0.0061 -0.1672 0.4895 0.078 Uiso 1 1 calc R U . . .
H17A H 0.0058 -0.2002 0.4391 0.078 Uiso 1 1 calc R U . . .
H17B H 0.0109 -0.0808 0.4527 0.078 Uiso 1 1 calc R U . . .
C18 C 0.0241(3) 0.0469(10) 0.3456(5) 0.029(3) Uani 1 1 d . . . . .
C19 C 0.0256(4) -0.0552(10) 0.3280(5) 0.038(4) Uani 1 1 d . . . . .
C20 C 0.0350(3) -0.0480(10) 0.2835(4) 0.030(3) Uani 1 1 d . . . . .
C21 C 0.0395(3) 0.0598(10) 0.2744(5) 0.032(3) Uani 1 1 d . . . . .
C22 C 0.0331(3) 0.1183(10) 0.3119(4) 0.030(3) Uani 1 1 d . . . . .
C23 C 0.0140(4) 0.0761(11) 0.3901(5) 0.048(4) Uani 1 1 d . . . . .
H23 H 0.0200 0.1484 0.3964 0.073 Uiso 1 1 calc R U . . .
H23A H 0.0240 0.0298 0.4118 0.073 Uiso 1 1 calc R U . . .
H23B H -0.0087 0.0693 0.3913 0.073 Uiso 1 1 calc R U . . .
B1 B 0.1450(3) 0.4569(10) 0.6120(5) 0.023(3) Uani 1 1 d . . . . .
C24 C 0.0151(3) -0.1544(10) 0.3494(5) 0.034(3) Uani 1 1 d . . . . .
H24 H 0.0132 -0.2100 0.3276 0.051 Uiso 1 1 calc R U . . .
H24A H -0.0052 -0.1429 0.3623 0.051 Uiso 1 1 calc R U . . .
H24B H 0.0304 -0.1748 0.3724 0.051 Uiso 1 1 calc R U . . .
C25 C 0.0403(4) -0.1359(11) 0.2523(5) 0.043(4) Uani 1 1 d . . . . .
H25 H 0.0454 -0.1996 0.2687 0.064 Uiso 1 1 calc R U . . .
H25A H 0.0576 -0.1183 0.2336 0.064 Uiso 1 1 calc R U . . .
H25B H 0.0213 -0.1473 0.2341 0.064 Uiso 1 1 calc R U . . .
C26 C 0.0479(3) 0.1035(11) 0.2307(4) 0.033(3) Uani 1 1 d . . . . .
H26 H 0.0290 0.1099 0.2119 0.049 Uiso 1 1 calc R U . . .
H26A H 0.0627 0.0565 0.2170 0.049 Uiso 1 1 calc R U . . .
H26B H 0.0575 0.1723 0.2348 0.049 Uiso 1 1 calc R U . . .
C27 C 0.0336(3) 0.2351(10) 0.3166(5) 0.041(4) Uani 1 1 d . . . . .
H27 H 0.0469 0.2651 0.2945 0.062 Uiso 1 1 calc R U . . .
H27A H 0.0419 0.2538 0.3457 0.062 Uiso 1 1 calc R U . . .
H27B H 0.0124 0.2624 0.3124 0.062 Uiso 1 1 calc R U . . .
C28 C 0.1467(3) -0.3433(10) 0.3319(4) 0.033(3) Uani 1 1 d . . . . .
C29 C 0.1430(4) -0.2900(10) 0.2891(4) 0.041(4) Uani 1 1 d . . . . .
C30 C 0.1712(4) -0.2319(11) 0.2849(5) 0.039(4) Uani 1 1 d . . . . .
C31 C 0.1906(3) -0.2452(12) 0.3237(5) 0.041(4) Uani 1 1 d . . . . .
C32 C 0.1761(3) -0.3159(10) 0.3509(4) 0.032(3) Uani 1 1 d . . . . .
C33 C 0.1233(3) -0.4197(10) 0.3503(5) 0.038(4) Uani 1 1 d . . . . .
H33 H 0.1261 -0.4221 0.3822 0.057 Uiso 1 1 calc R U . . .
H33A H 0.1269 -0.4893 0.3382 0.057 Uiso 1 1 calc R U . . .
H33B H 0.1021 -0.3969 0.3423 0.057 Uiso 1 1 calc R U . . .
C34 C 0.1167(4) -0.2999(11) 0.2577(5) 0.055(5) Uani 1 1 d . . . . .
H34 H 0.1132 -0.2332 0.2427 0.083 Uiso 1 1 calc R U . . .
H34A H 0.0979 -0.3193 0.2731 0.083 Uiso 1 1 calc R U . . .
H34B H 0.1213 -0.3539 0.2363 0.083 Uiso 1 1 calc R U . . .
C35 C 0.1779(5) -0.1703(12) 0.2446(5) 0.062(6) Uani 1 1 d . . . . .
H35 H 0.1863 -0.2168 0.2225 0.093 Uiso 1 1 calc R U . . .
H35A H 0.1933 -0.1158 0.2520 0.093 Uiso 1 1 calc R U . . .
H35B H 0.1586 -0.1381 0.2330 0.093 Uiso 1 1 calc R U . . .
C36 C 0.2230(4) -0.1990(15) 0.3295(5) 0.064(5) Uani 1 1 d . . . . .
H36 H 0.2275 -0.1849 0.3605 0.096 Uiso 1 1 calc R U . . .
H36A H 0.2241 -0.1338 0.3130 0.096 Uiso 1 1 calc R U . . .
H36B H 0.2384 -0.2484 0.3188 0.096 Uiso 1 1 calc R U . . .
C37 C 0.1907(4) -0.3527(13) 0.3929(5) 0.055(5) Uani 1 1 d . . . . .
H37 H 0.2069 -0.4041 0.3871 0.083 Uiso 1 1 calc R U . . .
H37A H 0.1747 -0.3849 0.4106 0.083 Uiso 1 1 calc R U . . .
H37B H 0.2000 -0.2934 0.4088 0.083 Uiso 1 1 calc R U . . .
C38 C 0.1474(4) 0.2297(10) 0.4227(5) 0.049(4) Uani 1 1 d . . . . .
C39 C 0.1742(3) 0.2151(10) 0.3973(5) 0.037(4) Uani 1 1 d . . . . .
C40 C 0.1942(3) 0.1401(10) 0.4197(4) 0.032(3) Uani 1 1 d . . . . .
C41 C 0.1796(4) 0.1145(11) 0.4599(4) 0.036(3) Uani 1 1 d . . . . .
C42 C 0.1515(3) 0.1686(11) 0.4613(5) 0.037(4) Uani 1 1 d . . . . .
C43 C 0.1207(4) 0.3042(11) 0.4134(6) 0.055(5) Uani 1 1 d . . . . .
H43 H 0.1234 0.3664 0.4318 0.082 Uiso 1 1 calc R U . . .
H43A H 0.1010 0.2699 0.4199 0.082 Uiso 1 1 calc R U . . .
H43B H 0.1203 0.3245 0.3826 0.082 Uiso 1 1 calc R U . . .
C44 C 0.1808(4) 0.2723(11) 0.3551(5) 0.052(5) Uani 1 1 d . . . . .
H44 H 0.1613 0.2807 0.3377 0.078 Uiso 1 1 calc R U . . .
H44A H 0.1956 0.2319 0.3384 0.078 Uiso 1 1 calc R U . . .
H44B H 0.1896 0.3410 0.3619 0.078 Uiso 1 1 calc R U . . .
C45 C 0.2255(3) 0.1071(12) 0.4051(6) 0.049(4) Uani 1 1 d . . . . .
H45 H 0.2411 0.1587 0.4147 0.074 Uiso 1 1 calc R U . . .
H45A H 0.2250 0.1018 0.3732 0.074 Uiso 1 1 calc R U . . .
H45B H 0.2308 0.0391 0.4179 0.074 Uiso 1 1 calc R U . . .
C46 C 0.1953(4) 0.0448(12) 0.4931(5) 0.049(4) Uani 1 1 d . . . . .
H46 H 0.2113 0.0844 0.5097 0.073 Uiso 1 1 calc R U . . .
H46A H 0.2052 -0.0137 0.4783 0.073 Uiso 1 1 calc R U . . .
H46B H 0.1799 0.0181 0.5130 0.073 Uiso 1 1 calc R U . . .
C47 C 0.1297(4) 0.1682(12) 0.4988(5) 0.059(5) Uani 1 1 d . . . . .
H47 H 0.1320 0.1026 0.5150 0.088 Uiso 1 1 calc R U . . .
H47A H 0.1081 0.1751 0.4874 0.088 Uiso 1 1 calc R U . . .
H47B H 0.1347 0.2268 0.5183 0.088 Uiso 1 1 calc R U . . .
C48 C 0.1497(3) 0.5015(9) 0.6614(4) 0.026(3) Uani 1 1 d . . . . .
C49 C 0.1254(3) 0.5383(9) 0.6871(4) 0.029(3) Uani 1 1 d . . . . .
H49 H 0.1047 0.5406 0.6751 0.034 Uiso 1 1 calc R U . . .
C50 C 0.1315(3) 0.5714(9) 0.7303(4) 0.030(3) Uani 1 1 d . . . . .
C51 C 0.1604(3) 0.5679(9) 0.7492(4) 0.032(3) Uani 1 1 d . . . . .
H51 H 0.1640 0.5934 0.7781 0.038 Uiso 1 1 calc R U . . .
C52 C 0.1843(4) 0.5272(10) 0.7263(4) 0.038(4) Uani 1 1 d . . . . .
C53 C 0.1791(3) 0.4995(10) 0.6826(4) 0.031(3) Uani 1 1 d . . . . .
H53 H 0.1965 0.4781 0.6664 0.037 Uiso 1 1 calc R U . . .
C54 C 0.1045(4) 0.6135(10) 0.7535(5) 0.038(4) Uani 1 1 d . . . . .
F1 F 0.08543(19) 0.5392(6) 0.7688(3) 0.047(2) Uani 1 1 d . . . . .
F2 F 0.0851(2) 0.6734(7) 0.7274(3) 0.059(3) Uani 1 1 d . . . . .
F3 F 0.1124(2) 0.6736(7) 0.7878(3) 0.058(3) Uani 1 1 d . . . . .
C55 C 0.2165(4) 0.5143(13) 0.7469(6) 0.051(4) Uani 1 1 d . . . . .
F4A F 0.2166(3) 0.466(2) 0.7841(6) 0.112(10) Uani 0.88(4) 1 d . . P A 1
F4B F 0.2257(10) 0.414(3) 0.7422(15) 0.034(15) Uiso 0.20(3) 1 d . . P A 2
F5A F 0.2384(3) 0.4823(15) 0.7220(4) 0.083(7) Uani 0.80(3) 1 d . . P A 1
F6 F 0.2289(3) 0.6062(10) 0.7570(5) 0.114(5) Uani 1 1 d . . . . .
F7B F 0.2156(14) 0.544(6) 0.786(2) 0.02(2) Uiso 0.12(4) 1 d . . P A 2
C56 C 0.1704(3) 0.5070(8) 0.5795(4) 0.017(2) Uani 1 1 d . . . . .
C57 C 0.1815(3) 0.6102(9) 0.5840(4) 0.024(3) Uani 1 1 d . . . . .
H57 H 0.1756 0.6502 0.6084 0.028 Uiso 1 1 calc R U . . .
C58 C 0.2011(3) 0.6555(8) 0.5534(4) 0.022(3) Uani 1 1 d . . . . .
C59 C 0.2113(3) 0.5994(9) 0.5188(5) 0.029(3) Uani 1 1 d . . . . .
H59 H 0.2251 0.6296 0.4988 0.035 Uiso 1 1 calc R U . . .
C60 C 0.2010(3) 0.4971(10) 0.5133(4) 0.029(3) Uani 1 1 d . . . . .
C61 C 0.1812(3) 0.4532(9) 0.5432(4) 0.026(3) Uani 1 1 d . . . . .
H61 H 0.1746 0.3832 0.5388 0.031 Uiso 1 1 calc R U . . .
C62 C 0.2113(3) 0.7662(9) 0.5593(4) 0.030(3) Uani 1 1 d . . . . .
F8 F 0.1915(2) 0.8264(6) 0.5794(3) 0.053(2) Uani 1 1 d . . . . .
F9 F 0.2377(2) 0.7732(7) 0.5824(5) 0.097(5) Uani 1 1 d . . . . .
F10 F 0.2157(3) 0.8119(6) 0.5217(3) 0.067(3) Uani 1 1 d . . . . .
C63 C 0.2106(4) 0.4330(11) 0.4748(5) 0.040(4) Uani 1 1 d . . . . .
F11 F 0.23293(19) 0.4811(6) 0.4533(3) 0.045(2) Uani 1 1 d . . . . .
F12 F 0.2216(2) 0.3390(6) 0.4876(3) 0.060(3) Uani 1 1 d . . . . .
F13 F 0.1870(2) 0.4163(7) 0.4467(3) 0.050(2) Uani 1 1 d . . . . .
C64 C 0.1490(3) 0.3301(8) 0.6163(4) 0.024(3) Uani 1 1 d . . . . .
C65 C 0.1779(3) 0.2797(9) 0.6159(4) 0.026(3) Uani 1 1 d . . . . .
H65 H 0.1958 0.3210 0.6112 0.032 Uiso 1 1 calc R U . . .
C66 C 0.1820(3) 0.1739(9) 0.6219(4) 0.030(3) Uani 1 1 d . . . . .
C67 C 0.1559(3) 0.1129(9) 0.6302(4) 0.028(3) Uani 1 1 d . . . . .
H67 H 0.1581 0.0402 0.6352 0.034 Uiso 1 1 calc R U . . .
C68 C 0.1269(3) 0.1592(9) 0.6309(4) 0.027(3) Uani 1 1 d . . . . .
C69 C 0.1244(3) 0.2656(8) 0.6242(4) 0.025(3) Uani 1 1 d . . . . .
H69 H 0.1042 0.2960 0.6253 0.031 Uiso 1 1 calc R U . . .
C70 C 0.2142(4) 0.1316(10) 0.6244(6) 0.047(4) Uani 1 1 d . . . . .
F14B F 0.2303(6) 0.166(5) 0.6602(12) 0.064(13) Uani 0.54(12) 1 d . . P B 2
F14A F 0.2295(13) 0.130(7) 0.6582(16) 0.17(4) Uani 0.46(12) 1 d . . P B 1
F15 F 0.2148(2) 0.0293(7) 0.6174(4) 0.089(4) Uani 1 1 d . . . . .
F16 F 0.2314(2) 0.1687(7) 0.5917(3) 0.059(3) Uani 1 1 d . . . . .
C71 C 0.0997(4) 0.0923(11) 0.6408(5) 0.039(4) Uani 1 1 d . . . . .
F17 F 0.1009(2) -0.0033(6) 0.6240(3) 0.062(3) Uani 1 1 d . . . . .
F18 F 0.0984(3) 0.0753(8) 0.6838(3) 0.077(4) Uani 1 1 d . . . . .
F19 F 0.0729(2) 0.1324(8) 0.6280(5) 0.107(5) Uani 1 1 d . . . . .
C72 C 0.1111(3) 0.4909(9) 0.5881(4) 0.028(3) Uani 1 1 d . . . . .
C73 C 0.0949(3) 0.4276(9) 0.5595(4) 0.027(3) Uani 1 1 d . . . . .
H73 H 0.1034 0.3611 0.5532 0.033 Uiso 1 1 calc R U . . .
C74 C 0.0667(4) 0.4559(10) 0.5390(4) 0.034(3) Uani 1 1 d . . . . .
C75 C 0.0528(3) 0.5517(10) 0.5479(5) 0.032(3) Uani 1 1 d . . . . .
H75 H 0.0331 0.5709 0.5350 0.039 Uiso 1 1 calc R U . . .
C76 C 0.0692(3) 0.6172(9) 0.5763(4) 0.022(3) Uani 1 1 d . . . . .
C77 C 0.0970(3) 0.5875(9) 0.5954(4) 0.026(3) Uani 1 1 d . . . . .
H77 H 0.1074 0.6350 0.6148 0.031 Uiso 1 1 calc R U . . .
C78 C 0.0500(3) 0.3831(11) 0.5069(5) 0.038(4) Uani 1 1 d . . . . .
F20 F 0.0539(2) 0.2840(6) 0.5180(4) 0.065(3) Uani 1 1 d . . . . .
F21 F 0.0604(3) 0.3917(8) 0.4668(3) 0.078(3) Uani 1 1 d . . . . .
F22 F 0.0196(2) 0.3986(8) 0.5042(4) 0.077(3) Uani 1 1 d . . . . .
C79 C 0.0549(4) 0.7211(10) 0.5896(5) 0.038(4) Uani 1 1 d . . . . .
F23 F 0.0328(2) 0.7535(6) 0.5613(3) 0.052(2) Uani 1 1 d . . . . .
F24 F 0.0403(2) 0.7090(6) 0.6284(3) 0.050(2) Uani 1 1 d . . . . .
F25 F 0.0755(2) 0.7955(6) 0.5957(3) 0.053(2) Uani 1 1 d . . . . .
C80 C 0.0055(10) 0.559(3) 0.2243(18) 0.28(4) Uani 1 1 d . . . . .
H78 H -0.0040 0.4928 0.2143 0.338 Uiso 1 1 calc R U . . .
H79 H -0.0088 0.6133 0.2121 0.338 Uiso 1 1 calc R U . . .
C81 C 0.0271(10) 0.566(4) 0.1978(16) 0.32(4) Uani 1 1 d . . . . .
H80 H 0.0417 0.5090 0.2059 0.381 Uiso 1 1 calc R U . . .
H81 H 0.0382 0.6316 0.2058 0.381 Uiso 1 1 calc R U . . .
C82 C 0.0255(11) 0.566(3) 0.1546(10) 0.24(3) Uani 1 1 d . . . . .
H82 H 0.0413 0.5186 0.1436 0.364 Uiso 1 1 calc R U . . .
H83 H 0.0293 0.6367 0.1438 0.364 Uiso 1 1 calc R U . . .
H84 H 0.0047 0.5428 0.1443 0.364 Uiso 1 1 calc R U . . .

loop_
_atom_site_aniso_label
_atom_site_aniso_U_11
_atom_site_aniso_U_22
_atom_site_aniso_U_33
_atom_site_aniso_U_23
_atom_site_aniso_U_13
_atom_site_aniso_U_12
Rh1 0.0303(6) 0.0309(5) 0.0240(6) 0.0040(4) 0.0046(5) -0.0006(5)
Rh2 0.0261(6) 0.0264(5) 0.0274(6) 0.0030(4) 0.0000(4) 0.0004(4)
Rh3 0.0298(6) 0.0271(5) 0.0208(6) 0.0030(4) 0.0018(4) 0.0047(4)
Rh4 0.0318(6) 0.0239(5) 0.0239(6) 0.0004(4) -0.0020(5) -0.0039(4)
S1 0.0270(18) 0.0249(16) 0.0301(19) 0.0027(13) 0.0007(15) 0.0025(13)
S2 0.0300(19) 0.0261(16) 0.0280(19) -0.0008(13) 0.0001(15) -0.0023(14)
S3 0.0295(19) 0.0302(17) 0.0246(18) -0.0003(13) 0.0019(15) -0.0052(14)
S4 0.0253(17) 0.0288(16) 0.0226(17) 0.0046(13) 0.0011(14) -0.0033(13)
N1 0.028(6) 0.029(6) 0.029(6) 0.006(5) 0.008(5) 0.001(5)
C1 0.033(8) 0.025(6) 0.013(6) -0.006(5) -0.004(5) 0.009(6)
C2 0.018(6) 0.025(6) 0.021(7) 0.001(5) -0.005(5) -0.005(5)
C3 0.058(11) 0.048(9) 0.041(10) 0.020(8) 0.002(8) 0.001(8)
C4 0.044(10) 0.079(12) 0.042(10) 0.030(9) 0.013(8) 0.013(9)
C5 0.042(9) 0.045(9) 0.033(9) 0.017(7) 0.010(7) 0.011(7)
C6 0.034(8) 0.045(8) 0.027(8) -0.008(6) -0.004(6) 0.009(7)
C7 0.033(8) 0.034(7) 0.026(8) 0.009(6) 0.000(6) 0.001(6)
C8 0.029(8) 0.060(10) 0.031(9) 0.003(7) 0.017(7) 0.006(7)
C9 0.034(8) 0.054(9) 0.020(7) 0.010(7) 0.002(6) -0.002(7)
C10 0.045(9) 0.030(7) 0.029(8) 0.013(6) 0.005(7) -0.003(6)
C11 0.043(9) 0.042(8) 0.026(8) 0.010(6) 0.004(7) -0.006(7)
C12 0.024(8) 0.067(10) 0.024(8) 0.027(7) 0.007(6) -0.001(7)
C13 0.043(10) 0.042(9) 0.062(12) -0.009(8) 0.010(8) 0.004(7)
C14 0.033(9) 0.087(12) 0.024(8) -0.009(8) 0.003(7) -0.008(8)
C15 0.051(10) 0.061(10) 0.026(8) 0.017(7) 0.001(7) 0.020(8)
C16 0.071(13) 0.038(9) 0.058(12) 0.014(8) 0.018(10) -0.025(8)
C17 0.041(10) 0.072(12) 0.045(11) 0.008(9) 0.008(8) -0.002(8)
C18 0.016(7) 0.030(7) 0.042(9) 0.007(6) 0.009(6) 0.009(5)
C19 0.048(10) 0.027(7) 0.040(9) 0.006(6) -0.005(7) 0.002(7)
C20 0.032(8) 0.027(7) 0.030(8) -0.011(6) -0.011(6) 0.004(6)
C21 0.029(8) 0.027(7) 0.041(9) 0.007(6) 0.002(6) 0.001(6)
C22 0.033(8) 0.033(7) 0.023(7) 0.000(6) -0.009(6) 0.009(6)
C23 0.055(11) 0.036(8) 0.055(11) -0.004(7) 0.017(9) 0.013(7)
B1 0.024(8) 0.014(6) 0.033(9) 0.002(6) 0.007(7) -0.011(5)
C24 0.015(7) 0.044(8) 0.042(9) 0.003(7) 0.001(6) -0.007(6)
C25 0.049(10) 0.038(8) 0.039(9) -0.002(7) -0.012(8) 0.001(7)
C26 0.021(7) 0.045(8) 0.032(8) 0.007(6) 0.001(6) -0.001(6)
C27 0.041(9) 0.034(8) 0.050(10) 0.010(7) 0.019(8) 0.012(7)
C28 0.048(9) 0.025(7) 0.027(8) 0.000(5) 0.010(7) 0.015(6)
C29 0.077(12) 0.029(7) 0.015(7) -0.006(5) 0.006(7) 0.041(8)
C30 0.041(9) 0.043(8) 0.033(9) 0.006(7) 0.021(7) 0.018(7)
C31 0.033(9) 0.051(9) 0.039(9) 0.019(7) 0.006(7) 0.013(7)
C32 0.044(9) 0.029(7) 0.025(8) 0.004(6) 0.005(7) 0.018(6)
C33 0.050(10) 0.028(7) 0.036(9) 0.003(6) -0.012(7) 0.013(7)
C34 0.089(14) 0.027(8) 0.047(11) -0.004(7) -0.022(10) 0.021(8)
C35 0.114(17) 0.045(9) 0.029(9) 0.011(7) 0.028(10) 0.028(10)
C36 0.067(13) 0.097(14) 0.029(10) 0.008(9) 0.018(9) 0.029(11)
C37 0.070(12) 0.062(11) 0.033(10) 0.006(8) 0.000(9) 0.032(9)
C38 0.072(13) 0.021(7) 0.052(11) -0.007(7) -0.023(9) -0.009(7)
C39 0.038(9) 0.031(7) 0.041(9) 0.007(6) -0.013(7) -0.008(6)
C40 0.036(8) 0.032(7) 0.028(8) 0.002(6) -0.014(6) -0.007(6)
C41 0.051(10) 0.044(8) 0.012(7) 0.015(6) -0.011(6) -0.005(7)
C42 0.040(9) 0.035(7) 0.036(9) 0.004(6) -0.017(7) -0.004(7)
C43 0.069(12) 0.036(9) 0.059(12) -0.011(8) -0.012(10) -0.007(8)
C44 0.075(13) 0.028(8) 0.050(11) 0.019(7) -0.011(9) -0.021(8)
C45 0.027(8) 0.054(10) 0.067(12) -0.015(8) -0.008(8) -0.007(7)
C46 0.055(11) 0.060(10) 0.029(9) 0.017(7) -0.027(8) -0.011(8)
C47 0.070(13) 0.051(10) 0.057(12) -0.028(9) 0.024(10) -0.023(9)
C48 0.034(8) 0.017(6) 0.027(7) -0.002(5) 0.003(6) -0.006(5)
C49 0.027(7) 0.027(7) 0.032(8) 0.006(6) -0.006(6) -0.003(5)
C50 0.047(9) 0.022(6) 0.021(7) -0.003(5) 0.003(6) 0.009(6)
C51 0.049(9) 0.028(7) 0.018(7) -0.003(5) -0.004(6) 0.021(6)
C52 0.058(10) 0.033(7) 0.021(8) 0.001(6) -0.020(7) -0.002(7)
C53 0.036(8) 0.035(7) 0.021(7) 0.002(6) 0.004(6) 0.006(6)
C54 0.058(10) 0.017(6) 0.040(9) 0.004(6) 0.009(8) -0.011(6)
F1 0.039(5) 0.043(5) 0.059(6) 0.001(4) 0.017(4) 0.004(4)
F2 0.077(7) 0.063(6) 0.037(5) 0.015(4) 0.012(5) 0.048(5)
F3 0.070(7) 0.062(6) 0.043(6) -0.028(5) 0.008(5) 0.004(5)
C55 0.042(10) 0.049(10) 0.060(12) -0.016(9) -0.025(9) 0.004(8)
F4A 0.043(8) 0.18(2) 0.111(13) 0.117(14) -0.036(8) -0.044(9)
F5A 0.025(7) 0.174(18) 0.050(9) -0.012(10) 0.001(6) 0.030(9)
F6 0.063(8) 0.098(9) 0.178(15) 0.028(10) -0.046(9) -0.028(7)
C56 0.019(6) 0.014(5) 0.017(6) -0.002(4) -0.005(5) -0.004(5)
C57 0.030(7) 0.024(6) 0.018(7) 0.011(5) 0.002(5) 0.007(5)
C58 0.034(7) 0.019(6) 0.012(6) -0.005(5) -0.004(5) -0.006(5)
C59 0.028(8) 0.017(6) 0.044(9) -0.003(6) 0.004(6) -0.003(5)
C60 0.031(7) 0.041(8) 0.014(7) 0.016(6) -0.001(5) 0.001(6)
C61 0.028(7) 0.025(6) 0.024(7) -0.001(5) 0.007(6) -0.009(5)
C62 0.039(9) 0.024(7) 0.025(8) 0.009(6) -0.001(6) 0.002(6)
F8 0.078(7) 0.026(4) 0.055(6) -0.016(4) 0.015(5) -0.012(4)
F9 0.056(7) 0.036(5) 0.194(14) 0.006(7) -0.067(8) -0.012(5)
F10 0.112(9) 0.033(5) 0.057(7) 0.012(4) 0.037(6) -0.003(5)
C63 0.054(10) 0.043(8) 0.024(8) 0.004(6) 0.017(7) 0.003(8)
F11 0.046(5) 0.052(5) 0.036(5) -0.005(4) 0.017(4) -0.002(4)
F12 0.111(8) 0.030(4) 0.042(6) 0.013(4) 0.032(5) 0.032(5)
F13 0.057(6) 0.057(6) 0.037(5) -0.016(4) 0.002(5) -0.014(5)
C64 0.050(9) 0.014(5) 0.010(6) -0.003(4) 0.009(6) -0.006(6)
C65 0.022(7) 0.026(6) 0.032(8) -0.002(5) 0.010(6) -0.003(5)
C66 0.034(8) 0.016(6) 0.039(8) -0.002(6) 0.001(6) -0.001(5)
C67 0.053(9) 0.018(6) 0.014(6) 0.001(5) -0.003(6) -0.009(6)
C68 0.020(7) 0.031(7) 0.030(8) 0.002(6) 0.001(6) -0.007(5)
C69 0.029(7) 0.011(5) 0.035(8) -0.005(5) -0.005(6) 0.014(5)
C70 0.033(9) 0.020(7) 0.087(14) -0.004(8) -0.008(9) 0.019(6)
F14B 0.029(14) 0.11(3) 0.055(17) -0.032(15) 0.010(14) 0.024(16)
F14A 0.17(5) 0.24(6) 0.10(3) -0.14(4) -0.11(4) 0.19(5)
F15 0.058(7) 0.031(5) 0.181(13) 0.014(6) 0.043(8) 0.017(5)
F16 0.048(6) 0.050(5) 0.080(8) 0.005(5) 0.021(5) 0.007(5)
C71 0.036(9) 0.036(8) 0.045(10) 0.012(7) 0.003(7) -0.014(7)
F17 0.077(7) 0.035(5) 0.074(7) -0.012(5) 0.018(6) -0.029(5)
F18 0.110(9) 0.067(7) 0.057(7) -0.004(5) 0.047(6) -0.041(6)
F19 0.029(6) 0.054(6) 0.237(16) 0.057(8) -0.001(8) -0.011(5)
C72 0.030(7) 0.020(6) 0.034(8) 0.015(5) 0.009(6) -0.006(5)
C73 0.030(8) 0.021(6) 0.031(8) 0.016(5) 0.005(6) -0.006(5)
C74 0.053(10) 0.024(7) 0.024(8) -0.001(5) 0.004(7) 0.000(6)
C75 0.027(8) 0.030(7) 0.038(9) 0.008(6) -0.001(6) -0.011(6)
C76 0.027(7) 0.029(6) 0.011(6) 0.009(5) 0.000(5) 0.004(5)
C77 0.035(8) 0.017(6) 0.027(7) -0.001(5) 0.004(6) -0.004(5)
C78 0.033(9) 0.048(9) 0.031(9) -0.001(7) -0.017(7) -0.011(7)
F20 0.058(6) 0.035(5) 0.100(9) 0.005(5) -0.036(6) -0.017(4)
F21 0.114(10) 0.073(7) 0.047(7) -0.021(5) 0.010(6) -0.041(7)
F22 0.036(6) 0.078(7) 0.113(10) -0.043(7) -0.029(6) 0.011(5)
C79 0.047(10) 0.024(7) 0.045(10) -0.002(6) 0.013(8) 0.009(7)
F23 0.049(6) 0.049(5) 0.058(6) 0.008(5) 0.004(5) 0.023(4)
F24 0.064(6) 0.046(5) 0.042(5) 0.004(4) 0.030(5) 0.018(4)
F25 0.055(6) 0.026(4) 0.078(7) -0.007(4) 0.018(5) 0.002(4)
C80 0.15(4) 0.13(3) 0.57(14) -0.04(4) 0.16(5) 0.08(3)
C81 0.22(5) 0.52(9) 0.20(5) -0.12(6) -0.14(4) 0.29(6)
C82 0.41(7) 0.24(4) 0.08(2) -0.03(3) 0.01(3) 0.24(4)

loop_
_atom_type_symbol
_atom_type_description
_atom_type_scat_dispersion_real
_atom_type_scat_dispersion_imag
_atom_type_scat_source
C C 0.0033 0.0016 'International Tables Vol C Tables 4.2.6.8 and 6.1.1.4'
H H 0.0000 0.0000 'International Tables Vol C Tables 4.2.6.8 and 6.1.1.4'
B B 0.0013 0.0007 'International Tables Vol C Tables 4.2.6.8 and 6.1.1.4'
F F 0.0171 0.0103 'International Tables Vol C Tables 4.2.6.8 and 6.1.1.4'
S S 0.1246 0.1234 'International Tables Vol C Tables 4.2.6.8 and 6.1.1.4'
Rh Rh -1.1178 0.9187 'International Tables Vol C Tables 4.2.6.8 and 6.1.1.4'
N N 0.0061 0.0033 'International Tables Vol C Tables 4.2.6.8 and 6.1.1.4'

loop_
_geom_angle_atom_site_label_1
_geom_angle_atom_site_label_2
_geom_angle_atom_site_label_3
_geom_angle
_geom_angle_site_symmetry_1
_geom_angle_site_symmetry_3
C10 Rh1 C8 62.8(5) . .
C10 Rh1 C9 37.3(5) . .
C8 Rh1 C9 37.3(5) . .
C10 Rh1 C11 37.3(5) . .
C8 Rh1 C11 62.2(5) . .
C9 Rh1 C11 61.7(5) . .
C10 Rh1 C12 62.0(5) . .
C8 Rh1 C12 36.6(5) . .
C9 Rh1 C12 61.1(5) . .
C11 Rh1 C12 37.0(5) . .
C10 Rh1 S3 95.4(4) . .
C8 Rh1 S3 124.6(4) . .
C9 Rh1 S3 94.0(4) . .
C11 Rh1 S3 128.3(4) . .
C12 Rh1 S3 154.5(4) . .
C10 Rh1 S2 161.3(4) . .
C8 Rh1 S2 103.2(4) . .
C9 Rh1 S2 124.2(4) . .
C11 Rh1 S2 149.3(4) . .
C12 Rh1 S2 115.0(4) . .
S3 Rh1 S2 82.46(12) . .
C10 Rh1 S1 120.7(4) . .
C8 Rh1 S1 154.0(4) . .
C9 Rh1 S1 157.3(4) . .
C11 Rh1 S1 104.0(4) . .
C12 Rh1 S1 119.2(4) . .
S3 Rh1 S1 81.42(12) . .
S2 Rh1 S1 77.47(11) . .
N1 Rh2 C19 148.5(5) . .
N1 Rh2 C20 110.4(5) . .
C19 Rh2 C20 38.3(5) . .
N1 Rh2 C18 142.1(4) . .
C19 Rh2 C18 37.6(5) . .
C20 Rh2 C18 63.1(5) . .
N1 Rh2 C21 89.8(5) . .
C19 Rh2 C21 62.7(5) . .
C20 Rh2 C21 37.3(4) . .
C18 Rh2 C21 62.2(5) . .
N1 Rh2 C22 104.8(5) . .
C19 Rh2 C22 62.7(5) . .
C20 Rh2 C22 62.3(5) . .
C18 Rh2 C22 37.6(5) . .
C21 Rh2 C22 36.5(5) . .
N1 Rh2 S1 99.9(3) . .
C19 Rh2 S1 90.0(4) . .
C20 Rh2 S1 98.1(3) . .
C18 Rh2 S1 117.9(3) . .
C21 Rh2 S1 133.6(3) . .
C22 Rh2 S1 152.6(4) . .
N1 Rh2 S2 97.5(3) . .
C19 Rh2 S2 113.8(4) . .
C20 Rh2 S2 152.0(4) . .
C18 Rh2 S2 94.2(4) . .
C21 Rh2 S2 146.4(4) . .
C22 Rh2 S2 110.4(3) . .
S1 Rh2 S2 77.42(12) . .
C31 Rh3 C28 63.2(6) . .
C31 Rh3 C32 37.1(5) . .
C28 Rh3 C32 37.6(5) . .
C31 Rh3 C29 64.1(6) . .
C28 Rh3 C29 39.3(5) . .
C32 Rh3 C29 64.2(5) . .
C31 Rh3 C30 38.0(5) . .
C28 Rh3 C30 63.3(5) . .
C32 Rh3 C30 62.5(5) . .
C29 Rh3 C30 37.6(5) . .
C31 Rh3 S1 158.5(4) . .
C28 Rh3 S1 97.0(4) . .
C32 Rh3 S1 129.4(4) . .
C29 Rh3 S1 95.5(4) . .
C30 Rh3 S1 127.3(4) . .
C31 Rh3 S4 97.4(4) . .
C28 Rh3 S4 158.1(4) . .
C32 Rh3 S4 129.8(4) . .
C29 Rh3 S4 124.8(4) . .
C30 Rh3 S4 95.4(4) . .
S1 Rh3 S4 100.19(11) . .
C31 Rh3 S3 114.5(4) . .
C28 Rh3 S3 117.5(4) . .
C32 Rh3 S3 99.9(4) . .
C29 Rh3 S3 156.4(4) . .
C30 Rh3 S3 151.4(4) . .
S1 Rh3 S3 81.20(12) . .
S4 Rh3 S3 78.63(11) . .
C38 Rh4 C42 37.9(5) . .
C38 Rh4 C40 63.6(6) . .
C42 Rh4 C40 62.7(5) . .
C38 Rh4 C39 37.7(6) . .
C42 Rh4 C39 62.7(5) . .
C40 Rh4 C39 38.0(5) . .
C38 Rh4 C41 62.7(6) . .
C42 Rh4 C41 36.6(5) . .
C40 Rh4 C41 37.9(5) . .
C39 Rh4 C41 62.8(5) . .
C38 Rh4 S4 126.3(5) . .
C42 Rh4 S4 157.3(4) . .
C40 Rh4 S4 96.6(4) . .
C39 Rh4 S4 95.5(4) . .
C41 Rh4 S4 129.7(4) . .
C38 Rh4 S2 95.4(5) . .
C42 Rh4 S2 98.0(4) . .
C40 Rh4 S2 158.4(4) . .
C39 Rh4 S2 126.1(4) . .
C41 Rh4 S2 129.6(4) . .
S4 Rh4 S2 100.30(12) . .
C38 Rh4 S3 154.2(5) . .
C42 Rh4 S3 116.8(4) . .
C40 Rh4 S3 114.4(4) . .
C39 Rh4 S3 151.6(4) . .
C41 Rh4 S3 99.2(4) . .
S4 Rh4 S3 79.18(11) . .
S2 Rh4 S3 82.18(12) . .
Rh3 S1 Rh2 114.94(13) . .
Rh3 S1 Rh1 98.09(13) . .
Rh2 S1 Rh1 98.13(12) . .
Rh4 S2 Rh1 96.50(13) . .
Rh4 S2 Rh2 114.83(14) . .
Rh1 S2 Rh2 98.12(12) . .
Rh1 S3 Rh4 96.75(13) . .
Rh1 S3 Rh3 97.52(13) . .
Rh4 S3 Rh3 98.30(12) . .
C1 S4 Rh4 110.7(4) . .
C1 S4 Rh3 110.0(4) . .
Rh4 S4 Rh3 100.16(12) . .
C1 N1 Rh2 141.4(9) . .
C1 N1 H1 109.3 . .
Rh2 N1 H1 109.3 . .
N1 C1 C2 122.4(11) . .
N1 C1 S4 122.3(10) . .
C2 C1 S4 115.3(9) . .
C3 C2 C7 117.2(13) . .
C3 C2 C1 122.9(12) . .
C7 C2 C1 119.8(11) . .
C2 C3 C4 121.4(15) . .
C2 C3 H3 119.3 . .
C4 C3 H3 119.3 . .
C5 C4 C3 121.3(16) . .
C5 C4 H4 119.4 . .
C3 C4 H4 119.4 . .
C4 C5 C6 119.4(14) . .
C4 C5 H5 120.3 . .
C6 C5 H5 120.3 . .
C5 C6 C7 119.3(13) . .
C5 C6 H6 120.4 . .
C7 C6 H6 120.4 . .
C6 C7 C2 121.3(13) . .
C6 C7 H7 119.3 . .
C2 C7 H7 119.3 . .
C12 C8 C9 107.7(13) . .
C12 C8 C13 124.0(14) . .
C9 C8 C13 127.6(15) . .
C12 C8 Rh1 73.9(8) . .
C9 C8 Rh1 71.5(8) . .
C13 C8 Rh1 127.9(11) . .
C10 C9 C8 108.9(13) . .
C10 C9 C14 124.6(14) . .
C8 C9 C14 126.5(14) . .
C10 C9 Rh1 71.1(8) . .
C8 C9 Rh1 71.2(8) . .
C14 C9 Rh1 124.5(10) . .
C9 C10 C11 107.6(12) . .
C9 C10 C15 124.8(14) . .
C11 C10 C15 127.1(14) . .
C9 C10 Rh1 71.7(7) . .
C11 C10 Rh1 73.0(8) . .
C15 C10 Rh1 127.7(10) . .
C10 C11 C12 107.3(13) . .
C10 C11 C16 126.4(14) . .
C12 C11 C16 126.1(15) . .
C10 C11 Rh1 69.7(7) . .
C12 C11 Rh1 72.1(8) . .
C16 C11 Rh1 127.0(10) . .
C8 C12 C11 108.4(13) . .
C8 C12 C17 123.9(14) . .
C11 C12 C17 125.6(14) . .
C8 C12 Rh1 69.6(8) . .
C11 C12 Rh1 70.8(8) . .
C17 C12 Rh1 138.3(10) . .
C8 C13 H13 109.5 . .
C8 C13 H13A 109.5 . .
H13 C13 H13A 109.5 . .
C8 C13 H13B 109.5 . .
H13 C13 H13B 109.5 . .
H13A C13 H13B 109.5 . .
C9 C14 H14 109.5 . .
C9 C14 H14A 109.5 . .
H14 C14 H14A 109.5 . .
C9 C14 H14B 109.5 . .
H14 C14 H14B 109.5 . .
H14A C14 H14B 109.5 . .
C10 C15 H15 109.5 . .
C10 C15 H15A 109.5 . .
H15 C15 H15A 109.5 . .
C10 C15 H15B 109.5 . .
H15 C15 H15B 109.5 . .
H15A C15 H15B 109.5 . .
C11 C16 H16 109.5 . .
C11 C16 H16A 109.5 . .
H16 C16 H16A 109.5 . .
C11 C16 H16B 109.5 . .
H16 C16 H16B 109.5 . .
H16A C16 H16B 109.5 . .
C12 C17 H17 109.5 . .
C12 C17 H17A 109.5 . .
H17 C17 H17A 109.5 . .
C12 C17 H17B 109.5 . .
H17 C17 H17B 109.5 . .
H17A C17 H17B 109.5 . .
C19 C18 C22 107.2(12) . .
C19 C18 C23 126.7(12) . .
C22 C18 C23 126.1(12) . .
C19 C18 Rh2 69.5(8) . .
C22 C18 Rh2 72.1(7) . .
C23 C18 Rh2 125.3(10) . .
C18 C19 C20 108.6(12) . .
C18 C19 C24 126.4(13) . .
C20 C19 C24 124.5(12) . .
C18 C19 Rh2 73.0(8) . .
C20 C19 Rh2 71.9(8) . .
C24 C19 Rh2 127.3(10) . .
C21 C20 C19 107.0(11) . .
C21 C20 C25 125.4(13) . .
C19 C20 C25 127.5(12) . .
C21 C20 Rh2 72.7(8) . .
C19 C20 Rh2 69.9(8) . .
C25 C20 Rh2 121.3(9) . .
C22 C21 C20 109.0(12) . .
C22 C21 C26 126.1(12) . .
C20 C21 C26 124.9(12) . .
C22 C21 Rh2 72.0(8) . .
C20 C21 Rh2 70.0(7) . .
C26 C21 Rh2 126.7(9) . .
C21 C22 C18 108.2(11) . .
C21 C22 C27 127.2(12) . .
C18 C22 C27 124.6(12) . .
C21 C22 Rh2 71.5(7) . .
C18 C22 Rh2 70.3(7) . .
C27 C22 Rh2 126.4(10) . .
C18 C23 H23 109.5 . .
C18 C23 H23A 109.5 . .
H23 C23 H23A 109.5 . .
C18 C23 H23B 109.5 . .
H23 C23 H23B 109.5 . .
H23A C23 H23B 109.5 . .
C48 B1 C56 111.5(10) . .
C48 B1 C64 105.4(10) . .
C56 B1 C64 111.6(10) . .
C48 B1 C72 113.3(11) . .
C56 B1 C72 102.7(10) . .
C64 B1 C72 112.6(10) . .
C19 C24 H24 109.5 . .
C19 C24 H24A 109.5 . .
H24 C24 H24A 109.5 . .
C19 C24 H24B 109.5 . .
H24 C24 H24B 109.5 . .
H24A C24 H24B 109.5 . .
C20 C25 H25 109.5 . .
C20 C25 H25A 109.5 . .
H25 C25 H25A 109.5 . .
C20 C25 H25B 109.5 . .
H25 C25 H25B 109.5 . .
H25A C25 H25B 109.5 . .
C21 C26 H26 109.5 . .
C21 C26 H26A 109.5 . .
H26 C26 H26A 109.5 . .
C21 C26 H26B 109.5 . .
H26 C26 H26B 109.5 . .
H26A C26 H26B 109.5 . .
C22 C27 H27 109.5 . .
C22 C27 H27A 109.5 . .
H27 C27 H27A 109.5 . .
C22 C27 H27B 109.5 . .
H27 C27 H27B 109.5 . .
H27A C27 H27B 109.5 . .
C32 C28 C29 108.3(13) . .
C32 C28 C33 126.5(12) . .
C29 C28 C33 125.1(14) . .
C32 C28 Rh3 71.9(7) . .
C29 C28 Rh3 71.6(7) . .
C33 C28 Rh3 125.1(9) . .
C30 C29 C34 128.4(14) . .
C30 C29 C28 105.0(13) . .
C34 C29 C28 126.6(15) . .
C30 C29 Rh3 71.4(8) . .
C34 C29 Rh3 125.8(9) . .
C28 C29 Rh3 69.0(7) . .
C29 C30 C31 109.1(13) . .
C29 C30 C35 122.5(15) . .
C31 C30 C35 128.5(15) . .
C29 C30 Rh3 71.0(7) . .
C31 C30 Rh3 69.3(8) . .
C35 C30 Rh3 126.8(10) . .
C32 C31 C30 108.6(14) . .
C32 C31 C36 127.6(14) . .
C30 C31 C36 123.4(13) . .
C32 C31 Rh3 72.4(8) . .
C30 C31 Rh3 72.7(8) . .
C36 C31 Rh3 126.9(11) . .
C31 C32 C28 109.0(12) . .
C31 C32 C37 123.0(15) . .
C28 C32 C37 128.1(13) . .
C31 C32 Rh3 70.6(8) . .
C28 C32 Rh3 70.4(7) . .
C37 C32 Rh3 124.9(10) . .
C28 C33 H33 109.5 . .
C28 C33 H33A 109.5 . .
H33 C33 H33A 109.5 . .
C28 C33 H33B 109.5 . .
H33 C33 H33B 109.5 . .
H33A C33 H33B 109.5 . .
C29 C34 H34 109.5 . .
C29 C34 H34A 109.5 . .
H34 C34 H34A 109.5 . .
C29 C34 H34B 109.5 . .
H34 C34 H34B 109.5 . .
H34A C34 H34B 109.5 . .
C30 C35 H35 109.5 . .
C30 C35 H35A 109.5 . .
H35 C35 H35A 109.5 . .
C30 C35 H35B 109.5 . .
H35 C35 H35B 109.5 . .
H35A C35 H35B 109.5 . .
C31 C36 H36 109.5 . .
C31 C36 H36A 109.5 . .
H36 C36 H36A 109.5 . .
C31 C36 H36B 109.5 . .
H36 C36 H36B 109.5 . .
H36A C36 H36B 109.5 . .
C32 C37 H37 109.5 . .
C32 C37 H37A 109.5 . .
H37 C37 H37A 109.5 . .
C32 C37 H37B 109.5 . .
H37 C37 H37B 109.5 . .
H37A C37 H37B 109.5 . .
C39 C38 C42 107.8(14) . .
C39 C38 C43 127.0(15) . .
C42 C38 C43 125.0(16) . .
C39 C38 Rh4 72.5(8) . .
C42 C38 Rh4 71.8(8) . .
C43 C38 Rh4 125.7(10) . .
C38 C39 C40 107.7(13) . .
C38 C39 C44 125.4(14) . .
C40 C39 C44 126.8(14) . .
C38 C39 Rh4 69.8(8) . .
C40 C39 Rh4 70.6(7) . .
C44 C39 Rh4 126.7(10) . .
C41 C40 C39 106.8(13) . .
C41 C40 C45 128.0(13) . .
C39 C40 C45 124.9(14) . .
C41 C40 Rh4 71.5(8) . .
C39 C40 Rh4 71.4(8) . .
C45 C40 Rh4 127.4(10) . .
C42 C41 C40 108.5(12) . .
C42 C41 C46 130.2(14) . .
C40 C41 C46 121.2(14) . .
C42 C41 Rh4 71.0(8) . .
C40 C41 Rh4 70.6(7) . .
C46 C41 Rh4 126.8(10) . .
C41 C42 C38 109.1(14) . .
C41 C42 C47 125.8(14) . .
C38 C42 C47 125.0(15) . .
C41 C42 Rh4 72.4(9) . .
C38 C42 Rh4 70.3(8) . .
C47 C42 Rh4 126.2(10) . .
C38 C43 H43 109.5 . .
C38 C43 H43A 109.5 . .
H43 C43 H43A 109.5 . .
C38 C43 H43B 109.5 . .
H43 C43 H43B 109.5 . .
H43A C43 H43B 109.5 . .
C39 C44 H44 109.5 . .
C39 C44 H44A 109.5 . .
H44 C44 H44A 109.5 . .
C39 C44 H44B 109.5 . .
H44 C44 H44B 109.5 . .
H44A C44 H44B 109.5 . .
C40 C45 H45 109.5 . .
C40 C45 H45A 109.5 . .
H45 C45 H45A 109.5 . .
C40 C45 H45B 109.5 . .
H45 C45 H45B 109.5 . .
H45A C45 H45B 109.5 . .
C41 C46 H46 109.5 . .
C41 C46 H46A 109.5 . .
H46 C46 H46A 109.5 . .
C41 C46 H46B 109.5 . .
H46 C46 H46B 109.5 . .
H46A C46 H46B 109.5 . .
C42 C47 H47 109.5 . .
C42 C47 H47A 109.5 . .
H47 C47 H47A 109.5 . .
C42 C47 H47B 109.5 . .
H47 C47 H47B 109.5 . .
H47A C47 H47B 109.5 . .
C53 C48 C49 114.7(12) . .
C53 C48 B1 120.5(11) . .
C49 C48 B1 124.7(12) . .
C50 C49 C48 120.9(13) . .
C50 C49 H49 119.6 . .
C48 C49 H49 119.6 . .
C51 C50 C49 122.1(12) . .
C51 C50 C54 121.6(12) . .
C49 C50 C54 116.2(13) . .
C50 C51 C52 119.0(12) . .
C50 C51 H51 120.5 . .
C52 C51 H51 120.5 . .
C51 C52 C53 119.7(14) . .
C51 C52 C55 121.3(13) . .
C53 C52 C55 119.0(14) . .
C48 C53 C52 123.4(13) . .
C48 C53 H53 118.3 . .
C52 C53 H53 118.3 . .
F3 C54 F1 105.7(12) . .
F3 C54 F2 105.5(11) . .
F1 C54 F2 103.6(12) . .
F3 C54 C50 114.2(13) . .
F1 C54 C50 113.8(11) . .
F2 C54 C50 113.0(12) . .
F4A C55 F5A 112.8(18) . .
F7B C55 F6 62(4) . .
F4A C55 F6 103.3(18) . .
F5A C55 F6 97.1(17) . .
F7B C55 F4B 114(4) . .
F6 C55 F4B 139(2) . .
F7B C55 C52 108(3) . .
F4A C55 C52 113.3(15) . .
F5A C55 C52 117.4(14) . .
F6 C55 C52 110.7(13) . .
F4B C55 C52 109(2) . .
C55 F6 F7B 56(3) . .
C55 F7B F6 61(3) . .
C61 C56 C57 114.7(10) . .
C61 C56 B1 122.5(10) . .
C57 C56 B1 122.6(10) . .
C58 C57 C56 122.0(11) . .
C58 C57 H57 119.0 . .
C56 C57 H57 119.0 . .
C59 C58 C57 121.1(11) . .
C59 C58 C62 119.6(11) . .
C57 C58 C62 119.3(11) . .
C58 C59 C60 118.7(12) . .
C58 C59 H59 120.6 . .
C60 C59 H59 120.6 . .
C59 C60 C61 120.0(12) . .
C59 C60 C63 120.9(12) . .
C61 C60 C63 119.1(12) . .
C60 C61 C56 123.5(11) . .
C60 C61 H61 118.3 . .
C56 C61 H61 118.3 . .
F10 C62 F8 105.4(10) . .
F10 C62 F9 107.0(13) . .
F8 C62 F9 105.3(12) . .
F10 C62 C58 111.6(11) . .
F8 C62 C58 115.1(11) . .
F9 C62 C58 111.8(10) . .
F13 C63 F11 107.4(11) . .
F13 C63 F12 107.2(12) . .
F11 C63 F12 107.8(12) . .
F13 C63 C60 112.0(12) . .
F11 C63 C60 110.9(12) . .
F12 C63 C60 111.3(11) . .
C69 C64 C65 114.3(10) . .
C69 C64 B1 122.3(11) . .
C65 C64 B1 123.2(11) . .
C66 C65 C64 124.3(12) . .
C66 C65 H65 117.9 . .
C64 C65 H65 117.9 . .
C65 C66 C67 118.3(12) . .
C65 C66 C70 118.8(12) . .
C67 C66 C70 122.5(12) . .
C68 C67 C66 119.4(11) . .
C68 C67 H67 120.3 . .
C66 C67 H67 120.3 . .
C67 C68 C69 119.2(11) . .
C67 C68 C71 118.0(12) . .
C69 C68 C71 122.8(12) . .
C64 C69 C68 124.5(12) . .
C64 C69 H69 117.8 . .
C68 C69 H69 117.8 . .
F14A C70 F15 96(4) . .
F15 C70 F14B 116(3) . .
F14A C70 F16 110(4) . .
F15 C70 F16 102.3(13) . .
F14B C70 F16 102.0(17) . .
F14A C70 C66 122(2) . .
F15 C70 C66 112.2(13) . .
F14B C70 C66 112(2) . .
F16 C70 C66 111.4(13) . .
F19 C71 F17 107.2(13) . .
F19 C71 F18 106.9(14) . .
F17 C71 F18 103.5(11) . .
F19 C71 C68 113.5(12) . .
F17 C71 C68 114.1(13) . .
F18 C71 C68 110.8(12) . .
C73 C72 C77 114.6(12) . .
C73 C72 B1 122.8(11) . .
C77 C72 B1 122.6(12) . .
C72 C73 C74 123.2(12) . .
C72 C73 H73 118.4 . .
C74 C73 H73 118.4 . .
C73 C74 C75 120.8(13) . .
C73 C74 C78 121.0(12) . .
C75 C74 C78 118.2(13) . .
C76 C75 C74 116.6(13) . .
C76 C75 H75 121.7 . .
C74 C75 H75 121.7 . .
C77 C76 C75 121.1(12) . .
C77 C76 C79 118.8(12) . .
C75 C76 C79 120.0(12) . .
C76 C77 C72 123.8(12) . .
C76 C77 H77 118.1 . .
C72 C77 H77 118.1 . .
F22 C78 F20 106.1(12) . .
F22 C78 F21 107.3(12) . .
F20 C78 F21 105.8(13) . .
F22 C78 C74 113.0(13) . .
F20 C78 C74 111.8(11) . .
F21 C78 C74 112.4(12) . .
F25 C79 F23 108.9(11) . .
F25 C79 F24 106.7(12) . .
F23 C79 F24 105.2(12) . .
F25 C79 C76 113.6(12) . .
F23 C79 C76 112.4(12) . .
F24 C79 C76 109.5(11) . .
C81 C80 C80 149(7) . 2
C81 C80 H78 99.5 . .
C80 C80 H78 99.5 2 .
C81 C80 H79 99.5 . .
C80 C80 H79 99.5 2 .
H78 C80 H79 104.1 . .
C80 C81 C82 129(5) . .
C80 C81 H80 104.9 . .
C82 C81 H80 104.9 . .
C80 C81 H81 104.9 . .
C82 C81 H81 104.9 . .
H80 C81 H81 105.8 . .
C81 C82 H82 109.5 . .
C81 C82 H83 109.5 . .
H82 C82 H83 109.5 . .
C81 C82 H84 109.5 . .
H82 C82 H84 109.5 . .
H83 C82 H84 109.5 . .

loop_
_geom_bond_atom_site_label_1
_geom_bond_atom_site_label_2
_geom_bond_distance
_geom_bond_site_symmetry_2
Rh1 C10 2.220(12) .
Rh1 C8 2.224(13) .
Rh1 C9 2.228(13) .
Rh1 C11 2.263(13) .
Rh1 C12 2.280(13) .
Rh1 S3 2.342(4) .
Rh1 S2 2.371(3) .
Rh1 S1 2.374(4) .
Rh2 N1 2.030(10) .
Rh2 C19 2.181(15) .
Rh2 C20 2.207(13) .
Rh2 C18 2.227(12) .
Rh2 C21 2.244(14) .
Rh2 C22 2.250(12) .
Rh2 S1 2.372(3) .
Rh2 S2 2.376(4) .
Rh3 C31 2.180(14) .
Rh3 C28 2.184(12) .
Rh3 C32 2.204(12) .
Rh3 C29 2.220(13) .
Rh3 C30 2.226(13) .
Rh3 S1 2.337(3) .
Rh3 S4 2.354(3) .
Rh3 S3 2.390(3) .
Rh4 C38 2.186(13) .
Rh4 C42 2.205(15) .
Rh4 C40 2.211(13) .
Rh4 C39 2.221(13) .
Rh4 C41 2.223(13) .
Rh4 S4 2.343(3) .
Rh4 S2 2.353(4) .
Rh4 S3 2.373(3) .
S4 C1 1.756(12) .
N1 C1 1.276(15) .
N1 H1 0.8800 .
C1 C2 1.516(17) .
C2 C3 1.365(19) .
C2 C7 1.388(17) .
C3 C4 1.38(2) .
C3 H3 0.9500 .
C4 C5 1.34(2) .
C4 H4 0.9500 .
C5 C6 1.383(19) .
C5 H5 0.9500 .
C6 C7 1.384(18) .
C6 H6 0.9500 .
C7 H7 0.9500 .
C8 C12 1.41(2) .
C8 C9 1.425(19) .
C8 C13 1.485(19) .
C9 C10 1.422(19) .
C9 C14 1.486(19) .
C10 C11 1.433(19) .
C10 C15 1.472(18) .
C11 C12 1.44(2) .
C11 C16 1.49(2) .
C12 C17 1.535(19) .
C13 H13 0.9800 .
C13 H13A 0.9800 .
C13 H13B 0.9800 .
C14 H14 0.9800 .
C14 H14A 0.9800 .
C14 H14B 0.9800 .
C15 H15 0.9800 .
C15 H15A 0.9800 .
C15 H15B 0.9800 .
C16 H16 0.9800 .
C16 H16A 0.9800 .
C16 H16B 0.9800 .
C17 H17 0.9800 .
C17 H17A 0.9800 .
C17 H17B 0.9800 .
C18 C19 1.420(18) .
C18 C22 1.443(17) .
C18 C23 1.496(18) .
C19 C20 1.438(19) .
C19 C24 1.510(18) .
C20 C21 1.425(17) .
C20 C25 1.503(17) .
C21 C22 1.408(18) .
C21 C26 1.509(18) .
C22 C27 1.505(17) .
C23 H23 0.9800 .
C23 H23A 0.9800 .
C23 H23B 0.9800 .
B1 C48 1.623(19) .
B1 C56 1.636(17) .
B1 C64 1.640(16) .
B1 C72 1.658(19) .
C24 H24 0.9800 .
C24 H24A 0.9800 .
C24 H24B 0.9800 .
C25 H25 0.9800 .
C25 H25A 0.9800 .
C25 H25B 0.9800 .
C26 H26 0.9800 .
C26 H26A 0.9800 .
C26 H26B 0.9800 .
C27 H27 0.9800 .
C27 H27A 0.9800 .
C27 H27B 0.9800 .
C28 C32 1.42(2) .
C28 C29 1.483(18) .
C28 C33 1.524(19) .
C29 C30 1.43(2) .
C29 C34 1.46(2) .
C30 C31 1.44(2) .
C30 C35 1.502(19) .
C31 C32 1.394(18) .
C31 C36 1.52(2) .
C32 C37 1.486(19) .
C33 H33 0.9800 .
C33 H33A 0.9800 .
C33 H33B 0.9800 .
C34 H34 0.9800 .
C34 H34A 0.9800 .
C34 H34B 0.9800 .
C35 H35 0.9800 .
C35 H35A 0.9800 .
C35 H35B 0.9800 .
C36 H36 0.9800 .
C36 H36A 0.9800 .
C36 H36B 0.9800 .
C37 H37 0.9800 .
C37 H37A 0.9800 .
C37 H37B 0.9800 .
C38 C39 1.42(2) .
C38 C42 1.42(2) .
C38 C43 1.51(2) .
C39 C40 1.443(18) .
C39 C44 1.524(19) .
C40 C41 1.441(19) .
C40 C45 1.491(19) .
C41 C42 1.39(2) .
C41 C46 1.497(17) .
C42 C47 1.51(2) .
C43 H43 0.9800 .
C43 H43A 0.9800 .
C43 H43B 0.9800 .
C44 H44 0.9800 .
C44 H44A 0.9800 .
C44 H44B 0.9800 .
C45 H45 0.9800 .
C45 H45A 0.9800 .
C45 H45B 0.9800 .
C46 H46 0.9800 .
C46 H46A 0.9800 .
C46 H46B 0.9800 .
C47 H47 0.9800 .
C47 H47A 0.9800 .
C47 H47B 0.9800 .
C48 C53 1.395(18) .
C48 C49 1.412(17) .
C49 C50 1.404(17) .
C49 H49 0.9500 .
C50 C51 1.348(18) .
C50 C54 1.483(19) .
C51 C52 1.368(19) .
C51 H51 0.9500 .
C52 C53 1.396(17) .
C52 C55 1.51(2) .
C53 H53 0.9500 .
C54 F3 1.337(16) .
C54 F1 1.352(14) .
C54 F2 1.368(16) .
C55 F7B 1.26(6) .
C55 F4A 1.29(2) .
C55 F5A 1.30(2) .
C55 F6 1.325(19) .
C55 F4B 1.36(4) .
F6 F7B 1.34(8) .
C56 C61 1.401(16) .
C56 C57 1.412(15) .
C57 C58 1.408(16) .
C57 H57 0.9500 .
C58 C59 1.367(16) .
C58 C62 1.496(16) .
C59 C60 1.392(17) .
C59 H59 0.9500 .
C60 C61 1.393(16) .
C60 C63 1.508(18) .
C61 H61 0.9500 .
C62 F10 1.313(14) .
C62 F8 1.315(15) .
C62 F9 1.315(16) .
C63 F13 1.322(17) .
C63 F11 1.335(15) .
C63 F12 1.348(16) .
C64 C69 1.369(17) .
C64 C65 1.398(17) .
C65 C66 1.381(16) .
C65 H65 0.9500 .
C66 C67 1.397(17) .
C66 C70 1.482(18) .
C67 C68 1.379(18) .
C67 H67 0.9500 .
C68 C69 1.384(16) .
C68 C71 1.490(17) .
C69 H69 0.9500 .
C70 F14A 1.20(5) .
C70 F15 1.330(15) .
C70 F14B 1.35(4) .
C70 F16 1.356(19) .
C71 F19 1.306(17) .
C71 F17 1.330(16) .
C71 F18 1.339(17) .
C72 C73 1.366(18) .
C72 C77 1.400(16) .
C73 C74 1.391(18) .
C73 H73 0.9500 .
C74 C75 1.397(18) .
C74 C78 1.517(18) .
C75 C76 1.383(17) .
C75 H75 0.9500 .
C76 C77 1.363(17) .
C76 C79 1.528(17) .
C77 H77 0.9500 .
C78 F22 1.318(16) .
C78 F20 1.326(16) .
C78 F21 1.329(17) .
C79 F25 1.308(16) .
C79 F23 1.326(17) .
C79 F24 1.373(16) .
C80 C81 1.26(6) .
C80 C80 1.66(10) 2
C80 H78 0.9900 .
C80 H79 0.9900 .
C81 C82 1.32(5) .
C81 H80 0.9900 .
C81 H81 0.9900 .
C82 H82 0.9800 .
C82 H83 0.9800 .
C82 H84 0.9800 .

loop_
_geom_torsion_atom_site_label_1
_geom_torsion_atom_site_label_2
_geom_torsion_atom_site_label_3
_geom_torsion_atom_site_label_4
_geom_torsion
_geom_torsion_site_symmetry_1
Rh2 N1 C1 C2 171.5(9) .
Rh2 N1 C1 S4 -7(2) .
Rh4 S4 C1 N1 -51.9(11) .
Rh3 S4 C1 N1 57.8(11) .
Rh4 S4 C1 C2 129.2(8) .
Rh3 S4 C1 C2 -121.0(8) .
N1 C1 C2 C3 166.2(13) .
S4 C1 C2 C3 -14.9(16) .
N1 C1 C2 C7 -11.3(18) .
S4 C1 C2 C7 167.5(10) .
C7 C2 C3 C4 -2(2) .
C1 C2 C3 C4 -179.3(14) .
C2 C3 C4 C5 2(3) .
C3 C4 C5 C6 -3(3) .
C4 C5 C6 C7 3(2) .
C5 C6 C7 C2 -3(2) .
C3 C2 C7 C6 2(2) .
C1 C2 C7 C6 179.8(11) .
C12 C8 C9 C10 4.2(16) .
C13 C8 C9 C10 174.6(14) .
Rh1 C8 C9 C10 -61.4(9) .
C12 C8 C9 C14 -175.0(13) .
C13 C8 C9 C14 -5(2) .
Rh1 C8 C9 C14 119.4(14) .
C12 C8 C9 Rh1 65.6(10) .
C13 C8 C9 Rh1 -124.0(15) .
C8 C9 C10 C11 -3.2(15) .
C14 C9 C10 C11 176.0(13) .
Rh1 C9 C10 C11 -64.7(9) .
C8 C9 C10 C15 -174.9(13) .
C14 C9 C10 C15 4(2) .
Rh1 C9 C10 C15 123.7(14) .
C8 C9 C10 Rh1 61.4(10) .
C14 C9 C10 Rh1 -119.4(13) .
C9 C10 C11 C12 1.0(14) .
C15 C10 C11 C12 172.5(13) .
Rh1 C10 C11 C12 -62.7(9) .
C9 C10 C11 C16 -174.6(13) .
C15 C10 C11 C16 -3(2) .
Rh1 C10 C11 C16 121.6(14) .
C9 C10 C11 Rh1 63.8(9) .
C15 C10 C11 Rh1 -124.8(14) .
C9 C8 C12 C11 -3.5(15) .
C13 C8 C12 C11 -174.4(13) .
Rh1 C8 C12 C11 60.5(9) .
C9 C8 C12 C17 160.8(12) .
C13 C8 C12 C17 -10(2) .
Rh1 C8 C12 C17 -135.2(13) .
C9 C8 C12 Rh1 -64.0(9) .
C13 C8 C12 Rh1 125.2(15) .
C10 C11 C12 C8 1.5(15) .
C16 C11 C12 C8 177.2(13) .
Rh1 C11 C12 C8 -59.7(9) .
C10 C11 C12 C17 -162.4(13) .
C16 C11 C12 C17 13(2) .
Rh1 C11 C12 C17 136.4(14) .
C10 C11 C12 Rh1 61.2(9) .
C16 C11 C12 Rh1 -123.2(14) .
C22 C18 C19 C20 -0.9(16) .
C23 C18 C19 C20 177.2(13) .
Rh2 C18 C19 C20 -63.5(10) .
C22 C18 C19 C24 -173.2(13) .
C23 C18 C19 C24 5(2) .
Rh2 C18 C19 C24 124.2(15) .
C22 C18 C19 Rh2 62.6(9) .
C23 C18 C19 Rh2 -119.3(14) .
C18 C19 C20 C21 0.5(16) .
C24 C19 C20 C21 173.0(13) .
Rh2 C19 C20 C21 -63.7(9) .
C18 C19 C20 C25 178.9(13) .
C24 C19 C20 C25 -9(2) .
Rh2 C19 C20 C25 114.6(14) .
C18 C19 C20 Rh2 64.2(10) .
C24 C19 C20 Rh2 -123.3(14) .
C19 C20 C21 C22 0.1(15) .
C25 C20 C21 C22 -178.3(12) .
Rh2 C20 C21 C22 -61.7(10) .
C19 C20 C21 C26 -176.8(12) .
C25 C20 C21 C26 5(2) .
Rh2 C20 C21 C26 121.4(13) .
C19 C20 C21 Rh2 61.8(9) .
C25 C20 C21 Rh2 -116.6(14) .
C20 C21 C22 C18 -0.6(15) .
C26 C21 C22 C18 176.2(12) .
Rh2 C21 C22 C18 -61.1(9) .
C20 C21 C22 C27 -177.4(13) .
C26 C21 C22 C27 -1(2) .
Rh2 C21 C22 C27 122.1(14) .
C20 C21 C22 Rh2 60.5(10) .
C26 C21 C22 Rh2 -122.7(13) .
C19 C18 C22 C21 1.0(15) .
C23 C18 C22 C21 -177.2(13) .
Rh2 C18 C22 C21 61.8(9) .
C19 C18 C22 C27 177.8(13) .
C23 C18 C22 C27 0(2) .
Rh2 C18 C22 C27 -121.3(13) .
C19 C18 C22 Rh2 -60.9(9) .
C23 C18 C22 Rh2 121.0(14) .
C32 C28 C29 C30 -0.1(13) .
C33 C28 C29 C30 -176.6(12) .
Rh3 C28 C29 C30 62.9(8) .
C32 C28 C29 C34 177.3(12) .
C33 C28 C29 C34 1(2) .
Rh3 C28 C29 C34 -119.7(13) .
C32 C28 C29 Rh3 -63.0(9) .
C33 C28 C29 Rh3 120.5(12) .
C34 C29 C30 C31 -179.6(13) .
C28 C29 C30 C31 -2.3(14) .
Rh3 C29 C30 C31 59.0(10) .
C34 C29 C30 C35 -1(2) .
C28 C29 C30 C35 176.7(12) .
Rh3 C29 C30 C35 -122.1(13) .
C34 C29 C30 Rh3 121.4(13) .
C28 C29 C30 Rh3 -61.3(8) .
C29 C30 C31 C32 3.9(16) .
C35 C30 C31 C32 -174.9(13) .
Rh3 C30 C31 C32 64.0(10) .
C29 C30 C31 C36 176.8(13) .
C35 C30 C31 C36 -2(2) .
Rh3 C30 C31 C36 -123.2(15) .
C29 C30 C31 Rh3 -60.0(9) .
C35 C30 C31 Rh3 121.1(15) .
C30 C31 C32 C28 -4.0(16) .
C36 C31 C32 C28 -176.4(14) .
Rh3 C31 C32 C28 60.2(9) .
C30 C31 C32 C37 176.3(12) .
C36 C31 C32 C37 4(2) .
Rh3 C31 C32 C37 -119.6(13) .
C30 C31 C32 Rh3 -64.2(10) .
C36 C31 C32 Rh3 123.4(16) .
C29 C28 C32 C31 2.6(14) .
C33 C28 C32 C31 179.0(12) .
Rh3 C28 C32 C31 -60.3(10) .
C29 C28 C32 C37 -177.7(13) .
C33 C28 C32 C37 -1(2) .
Rh3 C28 C32 C37 119.5(14) .
C29 C28 C32 Rh3 62.8(8) .
C33 C28 C32 Rh3 -120.8(13) .
C42 C38 C39 C40 2.8(16) .
C43 C38 C39 C40 177.3(13) .
Rh4 C38 C39 C40 -60.7(9) .
C42 C38 C39 C44 -175.1(13) .
C43 C38 C39 C44 -1(2) .
Rh4 C38 C39 C44 121.3(14) .
C42 C38 C39 Rh4 63.6(9) .
C43 C38 C39 Rh4 -122.0(15) .
C38 C39 C40 C41 -2.9(15) .
C44 C39 C40 C41 175.0(13) .
Rh4 C39 C40 C41 -63.2(9) .
C38 C39 C40 C45 -176.6(13) .
C44 C39 C40 C45 1(2) .
Rh4 C39 C40 C45 123.1(13) .
C38 C39 C40 Rh4 60.2(10) .
C44 C39 C40 Rh4 -121.8(14) .
C39 C40 C41 C42 1.9(16) .
C45 C40 C41 C42 175.4(13) .
Rh4 C40 C41 C42 -61.1(10) .
C39 C40 C41 C46 -174.9(13) .
C45 C40 C41 C46 -1(2) .
Rh4 C40 C41 C46 122.0(13) .
C39 C40 C41 Rh4 63.1(9) .
C45 C40 C41 Rh4 -123.5(14) .
C40 C41 C42 C38 -0.2(16) .
C46 C41 C42 C38 176.3(14) .
Rh4 C41 C42 C38 -61.1(10) .
C40 C41 C42 C47 -176.7(13) .
C46 C41 C42 C47 0(3) .
Rh4 C41 C42 C47 122.4(14) .
C40 C41 C42 Rh4 60.9(10) .
C46 C41 C42 Rh4 -122.6(16) .
C39 C38 C42 C41 -1.7(16) .
C43 C38 C42 C41 -176.3(13) .
Rh4 C38 C42 C41 62.4(11) .
C39 C38 C42 C47 174.9(13) .
C43 C38 C42 C47 0(2) .
Rh4 C38 C42 C47 -121.0(14) .
C39 C38 C42 Rh4 -64.0(10) .
C43 C38 C42 Rh4 121.4(14) .
C56 B1 C48 C53 -51.0(15) .
C64 B1 C48 C53 70.2(14) .
C72 B1 C48 C53 -166.3(10) .
C56 B1 C48 C49 133.2(12) .
C64 B1 C48 C49 -105.6(13) .
C72 B1 C48 C49 18.0(16) .
C53 C48 C49 C50 1.2(17) .
B1 C48 C49 C50 177.3(11) .
C48 C49 C50 C51 -1.3(19) .
C48 C49 C50 C54 177.0(11) .
C49 C50 C51 C52 -3(2) .
C54 C50 C51 C52 179.3(12) .
C50 C51 C52 C53 6(2) .
C50 C51 C52 C55 -175.6(13) .
C49 C48 C53 C52 2.5(18) .
B1 C48 C53 C52 -173.7(11) .
C51 C52 C53 C48 -6(2) .
C55 C52 C53 C48 175.3(13) .
C51 C50 C54 F3 18.7(18) .
C49 C50 C54 F3 -159.6(11) .
C51 C50 C54 F1 -102.9(15) .
C49 C50 C54 F1 78.9(16) .
C51 C50 C54 F2 139.3(13) .
C49 C50 C54 F2 -39.0(16) .
C51 C52 C55 F7B 2(4) .
C53 C52 C55 F7B -180(4) .
C51 C52 C55 F4A 51(2) .
C53 C52 C55 F4A -131(2) .
C51 C52 C55 F5A -175.0(16) .
C53 C52 C55 F5A 3(2) .
C51 C52 C55 F6 -65(2) .
C53 C52 C55 F6 113.4(17) .
C51 C52 C55 F4B 126(3) .
C53 C52 C55 F4B -56(3) .
F4A C55 F6 F7B -22(3) .
F5A C55 F6 F7B -137(3) .
F4B C55 F6 F7B -96(5) .
C52 C55 F6 F7B 100(3) .
F4A C55 F7B F6 150(4) .
F5A C55 F7B F6 71(5) .
F4B C55 F7B F6 134(3) .
C52 C55 F7B F6 -105(2) .
C48 B1 C56 C61 150.4(11) .
C64 B1 C56 C61 32.8(17) .
C72 B1 C56 C61 -88.0(13) .
C48 B1 C56 C57 -34.0(16) .
C64 B1 C56 C57 -151.6(11) .
C72 B1 C56 C57 87.6(13) .
C61 C56 C57 C58 2.1(17) .
B1 C56 C57 C58 -173.8(12) .
C56 C57 C58 C59 -3.0(19) .
C56 C57 C58 C62 178.1(11) .
C57 C58 C59 C60 2.3(19) .
C62 C58 C59 C60 -178.7(12) .
C58 C59 C60 C61 -1.0(19) .
C58 C59 C60 C63 177.7(13) .
C59 C60 C61 C56 0(2) .
C63 C60 C61 C56 -178.5(12) .
C57 C56 C61 C60 -0.8(18) .
B1 C56 C61 C60 175.1(12) .
C59 C58 C62 F10 31.5(18) .
C57 C58 C62 F10 -149.5(12) .
C59 C58 C62 F8 151.6(12) .
C57 C58 C62 F8 -29.5(17) .
C59 C58 C62 F9 -88.3(16) .
C57 C58 C62 F9 90.7(16) .
C59 C60 C63 F13 -109.8(15) .
C61 C60 C63 F13 69.0(16) .
C59 C60 C63 F11 10.2(19) .
C61 C60 C63 F11 -171.0(12) .
C59 C60 C63 F12 130.2(14) .
C61 C60 C63 F12 -51.0(18) .
C48 B1 C64 C69 88.2(14) .
C56 B1 C64 C69 -150.6(12) .
C72 B1 C64 C69 -35.7(16) .
C48 B1 C64 C65 -86.0(14) .
C56 B1 C64 C65 35.2(17) .
C72 B1 C64 C65 150.0(12) .
C69 C64 C65 C66 1.4(19) .
B1 C64 C65 C66 176.1(12) .
C64 C65 C66 C67 -2(2) .
C64 C65 C66 C70 -175.0(14) .
C65 C66 C67 C68 1.7(19) .
C70 C66 C67 C68 174.5(14) .
C66 C67 C68 C69 -1.2(19) .
C66 C67 C68 C71 -178.7(12) .
C65 C64 C69 C68 -0.9(19) .
B1 C64 C69 C68 -175.6(12) .
C67 C68 C69 C64 1(2) .
C71 C68 C69 C64 178.2(13) .
C65 C66 C70 F14A 85(6) .
C67 C66 C70 F14A -87(6) .
C65 C66 C70 F15 -161.6(14) .
C67 C66 C70 F15 26(2) .
C65 C66 C70 F14B 66(3) .
C67 C66 C70 F14B -107(2) .
C65 C66 C70 F16 -47.6(19) .
C67 C66 C70 F16 139.6(13) .
C67 C68 C71 F19 -160.1(14) .
C69 C68 C71 F19 22(2) .
C67 C68 C71 F17 -36.8(19) .
C69 C68 C71 F17 145.8(13) .
C67 C68 C71 F18 79.5(16) .
C69 C68 C71 F18 -97.9(16) .
C48 B1 C72 C73 -145.7(11) .
C56 B1 C72 C73 93.9(12) .
C64 B1 C72 C73 -26.2(16) .
C48 B1 C72 C77 35.0(15) .
C56 B1 C72 C77 -85.3(13) .
C64 B1 C72 C77 154.6(11) .
C77 C72 C73 C74 -0.1(18) .
B1 C72 C73 C74 -179.4(11) .
C72 C73 C74 C75 -2(2) .
C72 C73 C74 C78 179.1(12) .
C73 C74 C75 C76 2.4(19) .
C78 C74 C75 C76 -178.2(12) .
C74 C75 C76 C77 -1.7(18) .
C74 C75 C76 C79 -176.8(12) .
C75 C76 C77 C72 0.0(19) .
C79 C76 C77 C72 175.2(12) .
C73 C72 C77 C76 0.9(18) .
B1 C72 C77 C76 -179.8(11) .
C73 C74 C78 F22 154.0(13) .
C75 C74 C78 F22 -25.4(19) .
C73 C74 C78 F20 34.4(19) .
C75 C74 C78 F20 -145.0(13) .
C73 C74 C78 F21 -84.5(16) .
C75 C74 C78 F21 96.2(16) .
C77 C76 C79 F25 39.1(17) .
C75 C76 C79 F25 -145.7(13) .
C77 C76 C79 F23 163.3(11) .
C75 C76 C79 F23 -21.5(18) .
C77 C76 C79 F24 -80.1(15) .
C75 C76 C79 F24 95.1(15) .
C80 C80 C81 C82 -177(3) 2
